data_4115497
loop_
_publ_author_name
'Gissur \"Orlygsson'
'Bernd Harbrecht'

_publ_section_title
;
 Structure, Properties, and Bonding of ZrTe (MnP Type), a Low-Symmetry,
 High-Temperature Modification of ZrTe (WC Type)
;
_journal_name_full 'Journal of the American Chemical Society'
_journal_page_first 4168
_journal_page_last 4173
_journal_paper_doi 10.1021/ja004164r
_journal_volume 123
_journal_year 2001
_chemical_formula_sum 'Te Zr'
_chemical_formula_weight 218.82
_chemical_name_systematic
; 
 ? 
;
_space_group_IT_number 62
_symmetry_cell_setting orthorhombic
_symmetry_space_group_name_Hall '-P 2ac 2n'
_symmetry_space_group_name_H-M 'P n m a'
_atom_sites_solution_hydrogens geom
_atom_sites_solution_primary direct
_atom_sites_solution_secondary difmap
_audit_creation_method SHELXL-97
_cell_angle_alpha 90.00
_cell_angle_beta 90.00
_cell_angle_gamma 90.00
_cell_formula_units_Z 4
_cell_length_a 7.3915(15)
_cell_length_b 3.7723(8)
_cell_length_c 6.9434(14)
_cell_measurement_reflns_used 3024
_cell_measurement_temperature 293(2)
_cell_measurement_theta_max 30.25
_cell_measurement_theta_min 4
_cell_volume 193.60(7)
_computing_cell_refinement IPDS-software
_computing_data_collection IPDS-software
_computing_data_reduction IPDS-software
_computing_structure_refinement 'SHELXL-97 (Sheldrick, 1997)'
_computing_structure_solution 'SHELXS-97 (Sheldrick, 1990)'
_diffrn_ambient_temperature 293(2)
_diffrn_measured_fraction_theta_full 0.852
_diffrn_measured_fraction_theta_max 0.852
_diffrn_measurement_device_type 'STOE and Cie, IPDS'
_diffrn_measurement_method 'image plate detector'
_diffrn_radiation_monochromator graphite
_diffrn_radiation_source 'fine-focus sealed tube'
_diffrn_radiation_type MoK\a
_diffrn_radiation_wavelength 0.71073
_diffrn_reflns_av_R_equivalents 0.0449
_diffrn_reflns_av_sigmaI/netI 0.0224
_diffrn_reflns_limit_h_max 10
_diffrn_reflns_limit_h_min -10
_diffrn_reflns_limit_k_max 4
_diffrn_reflns_limit_k_min -4
_diffrn_reflns_limit_l_max 9
_diffrn_reflns_limit_l_min -9
_diffrn_reflns_number 1796
_diffrn_reflns_theta_full 30.18
_diffrn_reflns_theta_max 30.18
_diffrn_reflns_theta_min 4.03
_exptl_absorpt_coefficient_mu 19.896
_exptl_absorpt_correction_T_max 0.4947
_exptl_absorpt_correction_T_min 0.3556
_exptl_absorpt_correction_type analytical
_exptl_crystal_colour 'silver lustre'
_exptl_crystal_density_diffrn 7.507
_exptl_crystal_description rectangular
_exptl_crystal_F_000 368
_exptl_crystal_size_max 0.070
_exptl_crystal_size_mid 0.055
_exptl_crystal_size_min 0.040
_refine_diff_density_max 1.335
_refine_diff_density_min -1.649
_refine_diff_density_rms 0.334
_refine_ls_extinction_method none
_refine_ls_goodness_of_fit_ref 1.208
_refine_ls_hydrogen_treatment mixed
_refine_ls_matrix_type full
_refine_ls_number_parameters 13
_refine_ls_number_reflns 281
_refine_ls_number_restraints 0
_refine_ls_restrained_S_all 1.208
_refine_ls_R_factor_all 0.0215
_refine_ls_R_factor_gt 0.0212
_refine_ls_shift/su_max 0.001
_refine_ls_shift/su_mean 0.000
_refine_ls_structure_factor_coef Fsqd
_refine_ls_weighting_details 'calc w=1/[\s^2^(Fo^2^)+(0.0294P)^2^+0.5079P] where P=(Fo^2^+2Fc^2^)/3'
_refine_ls_weighting_scheme calc
_refine_ls_wR_factor_gt 0.0519
_refine_ls_wR_factor_ref 0.0519
_reflns_number_gt 278
_reflns_number_total 281
_reflns_threshold_expression >2sigma(I)
_cod_data_source_file ja004164r.cif
_cod_data_source_block ha180
_cod_database_code 4115497

loop_
_symmetry_equiv_pos_as_xyz
'x, y, z'
'-x+1/2, -y, z+1/2'
'-x, y+1/2, -z'
'x+1/2, -y+1/2, -z+1/2'
'-x, -y, -z'
'x-1/2, y, -z-1/2'
'x, -y-1/2, z'
'-x-1/2, y-1/2, z-1/2'

loop_
_atom_site_label
_atom_site_type_symbol
_atom_site_fract_x
_atom_site_fract_y
_atom_site_fract_z
_atom_site_U_iso_or_equiv
_atom_site_adp_type
_atom_site_occupancy
_atom_site_symmetry_multiplicity
_atom_site_calc_flag
_atom_site_refinement_flags
Te1 Te 0.70906(5) 0.2500 0.42623(4) 0.00387(16) Uani 1 2 d S
Zr2 Zr 1.00829(7) 0.2500 0.69123(7) 0.00453(17) Uani 1 2 d S

loop_
_atom_site_aniso_label
_atom_site_aniso_U_11
_atom_site_aniso_U_22
_atom_site_aniso_U_33
_atom_site_aniso_U_23
_atom_site_aniso_U_13
_atom_site_aniso_U_12
Te1 0.0044(2) 0.0038(2) 0.0034(2) 0.000 -0.00057(10) 0.000
Zr2 0.0043(3) 0.0059(3) 0.0033(3) 0.000 0.00006(15) 0.000

loop_
_atom_type_symbol
_atom_type_description
_atom_type_scat_dispersion_real
_atom_type_scat_dispersion_imag
_atom_type_scat_source
Zr Zr -2.9673 0.5597 'International Tables Vol C Tables 4.2.6.8 and 6.1.1.4'
Te Te -0.5308 1.6751 'International Tables Vol C Tables 4.2.6.8 and 6.1.1.4'

loop_
_geom_angle_atom_site_label_1
_geom_angle_atom_site_label_2
_geom_angle_atom_site_label_3
_geom_angle
_geom_angle_site_symmetry_1
_geom_angle_site_symmetry_3
Zr2 Te1 Zr2 68.278(18) . 5_766
Zr2 Te1 Zr2 68.278(18) . 5_756
Zr2 Te1 Zr2 80.13(2) 5_766 5_756
Zr2 Te1 Zr2 140.180(10) . 2_654
Zr2 Te1 Zr2 129.959(16) 5_766 2_654
Zr2 Te1 Zr2 79.851(15) 5_756 2_654
Zr2 Te1 Zr2 140.180(10) . 2_664
Zr2 Te1 Zr2 79.851(15) 5_766 2_664
Zr2 Te1 Zr2 129.959(15) 5_756 2_664
Zr2 Te1 Zr2 78.96(2) 2_654 2_664
Zr2 Te1 Zr2 79.433(17) . 6_557
Zr2 Te1 Zr2 126.204(15) 5_766 6_557
Zr2 Te1 Zr2 126.204(15) 5_756 6_557
Zr2 Te1 Zr2 102.477(18) 2_654 6_557
Zr2 Te1 Zr2 102.477(18) 2_664 6_557
Te1 Zr2 Te1 111.722(18) . 5_766
Te1 Zr2 Te1 111.722(18) . 5_756
Te1 Zr2 Te1 80.13(2) 5_766 5_756
Te1 Zr2 Te1 86.299(17) . 2_665
Te1 Zr2 Te1 97.465(16) 5_766 2_665
Te1 Zr2 Te1 161.51(2) 5_756 2_665
Te1 Zr2 Te1 86.299(17) . 2_655
Te1 Zr2 Te1 161.51(2) 5_766 2_655
Te1 Zr2 Te1 97.465(16) 5_756 2_655
Te1 Zr2 Te1 78.96(2) 2_665 2_655
Te1 Zr2 Te1 158.95(2) . 6_657
Te1 Zr2 Te1 83.986(16) 5_766 6_657
Te1 Zr2 Te1 83.986(16) 5_756 6_657
Te1 Zr2 Te1 77.523(18) 2_665 6_657
Te1 Zr2 Te1 77.523(18) 2_655 6_657
Te1 Zr2 Zr2 56.637(17) . 5_756
Te1 Zr2 Zr2 99.94(2) 5_766 5_756
Te1 Zr2 Zr2 55.085(14) 5_756 5_756
Te1 Zr2 Zr2 142.72(3) 2_665 5_756
Te1 Zr2 Zr2 93.430(17) 2_655 5_756
Te1 Zr2 Zr2 136.851(19) 6_657 5_756
Te1 Zr2 Zr2 56.637(17) . 5_766
Te1 Zr2 Zr2 55.085(14) 5_766 5_766
Te1 Zr2 Zr2 99.94(2) 5_756 5_766
Te1 Zr2 Zr2 93.430(18) 2_665 5_766
Te1 Zr2 Zr2 142.72(3) 2_655 5_766
Te1 Zr2 Zr2 136.851(19) 6_657 5_766
Zr2 Zr2 Zr2 70.71(3) 5_756 5_766

loop_
_geom_bond_atom_site_label_1
_geom_bond_atom_site_label_2
_geom_bond_distance
_geom_bond_site_symmetry_2
Te1 Zr2 2.8771(7) .
Te1 Zr2 2.9305(6) 5_766
Te1 Zr2 2.9305(6) 5_756
Te1 Zr2 2.9666(6) 2_654
Te1 Zr2 2.9666(6) 2_664
Te1 Zr2 3.0426(8) 6_557
Zr2 Te1 2.9305(6) 5_766
Zr2 Te1 2.9305(6) 5_756
Zr2 Te1 2.9666(6) 2_665
Zr2 Te1 2.9666(6) 2_655
Zr2 Te1 3.0426(8) 6_657
Zr2 Zr2 3.2595(9) 5_756
Zr2 Zr2 3.2595(9) 5_766
